data_7060464
loop_
_publ_author_name
'Kliuikov, Andrii'
'Bukrynov, Oleksandr'
'\<Ci\<zm\'ar, Erik'
'V\'ahovsk\'a, Lucia'
'Vitushkina, Svitlana'
'Samo\<lov\'a, Erika'
'Poto\<c\<n\'ak, Ivan'

_publ_section_title
;
 Syntheses, structures and magnetic properties of two isostructural
 dicyanamide-bridged 2D polymers
;
_journal_issue 16
_journal_name_full 'New Journal of Chemistry'
_journal_page_first 7117
_journal_page_last 7128
_journal_paper_doi 10.1039/D1NJ00726B
_journal_volume 45
_journal_year 2021
_chemical_formula_moiety 'C22 H12 N8 Ni'
_chemical_formula_sum 'C22 H12 N8 Ni'
_chemical_formula_weight 447.11
_space_group_crystal_system monoclinic
_space_group_IT_number 14
_space_group_name_Hall '-P 2yn'
_space_group_name_H-M_alt 'P 1 21/n 1'
_atom_sites_solution_hydrogens geom
_audit_creation_method SHELXL-2018/3
_audit_update_record
;
2021-01-22 deposited with the CCDC.	2021-03-18 downloaded from the CCDC.
;
_cell_angle_alpha 90
_cell_angle_beta 97.1780(10)
_cell_angle_gamma 90
_cell_formula_units_Z 4
_cell_length_a 9.95420(10)
_cell_length_b 15.89510(10)
_cell_length_c 12.55570(10)
_cell_measurement_reflns_used 22687
_cell_measurement_temperature 120(2)
_cell_measurement_theta_max 67.6460
_cell_measurement_theta_min 4.4880
_cell_volume 1971.03(3)
_computing_cell_refinement 'CrysAlisPro 1.171.39.35c (Rigaku OD, 2017)'
_computing_data_collection 'CrysAlisPro 1.171.39.35c (Rigaku OD, 2017)'
_computing_data_reduction 'CrysAlisPro 1.171.39.35c (Rigaku OD, 2017)'
_computing_structure_refinement 'SHELXL-2018/3 (Sheldrick, 2018)'
_diffrn_ambient_temperature 120(2)
_diffrn_detector_area_resol_mean 5.1783
_diffrn_measured_fraction_theta_full 0.997
_diffrn_measured_fraction_theta_max 0.997
_diffrn_measurement_device_type 'Xcalibur, AtlasS2, Gemini ultra'
_diffrn_measurement_method '\w scans'
_diffrn_radiation_type CuK\a
_diffrn_radiation_wavelength 1.54184
_diffrn_reflns_av_R_equivalents 0.0238
_diffrn_reflns_av_unetI/netI 0.0109
_diffrn_reflns_Laue_measured_fraction_full 0.997
_diffrn_reflns_Laue_measured_fraction_max 0.997
_diffrn_reflns_limit_h_max 11
_diffrn_reflns_limit_h_min -11
_diffrn_reflns_limit_k_max 18
_diffrn_reflns_limit_k_min -19
_diffrn_reflns_limit_l_max 14
_diffrn_reflns_limit_l_min -15
_diffrn_reflns_number 32308
_diffrn_reflns_point_group_measured_fraction_full 0.997
_diffrn_reflns_point_group_measured_fraction_max 0.997
_diffrn_reflns_theta_full 67.592
_diffrn_reflns_theta_max 67.592
_diffrn_reflns_theta_min 4.510
_diffrn_source 'fine-focus sealed X-ray tube'
_exptl_absorpt_coefficient_mu 1.650
_exptl_absorpt_correction_T_max 0.849
_exptl_absorpt_correction_T_min 0.751
_exptl_absorpt_correction_type analytical
_exptl_absorpt_process_details
;
CrysAlisPro 1.171.39.35c (Rigaku Oxford Diffraction, 2017)
Analytical numeric absorption correction using a multifaceted crystal
                        model based on expressions derived by R.C. Clark & J.S. Reid.
(Clark, R. C. & Reid, J. S. (1995). Acta Cryst. A51, 887-897)
Empirical absorption correction using spherical harmonics,
 implemented in SCALE3 ABSPACK scaling algorithm.
;
_exptl_crystal_colour blue
_exptl_crystal_density_diffrn 1.507
_exptl_crystal_description prism
_exptl_crystal_F_000 912
_exptl_crystal_recrystallization_method 'from synthesis'
_exptl_crystal_size_max 0.258
_exptl_crystal_size_mid 0.157
_exptl_crystal_size_min 0.120
_refine_diff_density_max 0.240
_refine_diff_density_min -0.407
_refine_diff_density_rms 0.046
_refine_ls_extinction_method none
_refine_ls_goodness_of_fit_ref 1.052
_refine_ls_hydrogen_treatment constr
_refine_ls_matrix_type full
_refine_ls_number_parameters 280
_refine_ls_number_reflns 3537
_refine_ls_number_restraints 0
_refine_ls_restrained_S_all 1.052
_refine_ls_R_factor_all 0.0245
_refine_ls_R_factor_gt 0.0236
_refine_ls_shift/su_max 0.001
_refine_ls_shift/su_mean 0.000
_refine_ls_structure_factor_coef Fsqd
_refine_ls_weighting_details 'w=1/[\s^2^(Fo^2^)+(0.0289P)^2^+1.2113P] where P=(Fo^2^+2Fc^2^)/3'
_refine_ls_weighting_scheme calc
_refine_ls_wR_factor_gt 0.0620
_refine_ls_wR_factor_ref 0.0626
_reflns_Friedel_coverage 0.000
_reflns_number_gt 3399
_reflns_number_total 3537
_reflns_threshold_expression 'I > 2\s(I)'
_cod_data_source_file d1nj00726b2.cif
_cod_data_source_block shelx_CCDC1
_cod_depositor_comments 'Adding full bibliography for 7060463--7060464.cif.'
_cod_original_sg_symbol_H-M 'P 21/n'
_cod_database_code 7060464
_shelx_shelxl_version_number 2018/3
_shelx_space_group_comment
;
The symmetry employed for this shelxl refinement is uniquely defined
by the following loop, which should always be used as a source of
symmetry information in preference to the above space-group names.
They are only intended as comments.
;

loop_
_space_group_symop_operation_xyz
'x, y, z'
'-x+1/2, y+1/2, -z+1/2'
'-x, -y, -z'
'x-1/2, -y-1/2, z-1/2'

loop_
_atom_site_label
_atom_site_type_symbol
_atom_site_fract_x
_atom_site_fract_y
_atom_site_fract_z
_atom_site_U_iso_or_equiv
_atom_site_adp_type
_atom_site_occupancy
_atom_site_site_symmetry_order
_atom_site_calc_flag
_atom_site_refinement_flags_posn
_atom_site_refinement_flags_adp
_atom_site_refinement_flags_occupancy
_atom_site_disorder_assembly
_atom_site_disorder_group
Ni1 Ni 0.23268(2) 0.53074(2) 0.77597(2) 0.01353(8) Uani 1 1 d . . . . .
N10 N 0.05221(11) 0.59112(7) 0.70989(9) 0.0142(2) Uani 1 1 d . . . . .
N20 N 0.22862(11) 0.50737(7) 0.60895(9) 0.0143(2) Uani 1 1 d . . . . .
N1 N 0.05407(12) 0.28175(7) 0.72239(10) 0.0200(3) Uani 1 1 d . . . . .
N3 N 0.17382(12) 0.14623(7) 0.74391(9) 0.0190(2) Uani 1 1 d . . . . .
N2 N 0.13688(12) 0.41809(7) 0.79582(9) 0.0193(2) Uani 1 1 d . . . . .
N5 N 0.42301(12) 0.48078(7) 0.82004(9) 0.0211(3) Uani 1 1 d . . . . .
N6 N 0.76307(12) 0.43794(7) 1.06275(9) 0.0197(3) Uani 1 1 d . . . . .
N4 N 0.65495(12) 0.43079(8) 0.87568(9) 0.0228(3) Uani 1 1 d . . . . .
C11 C 0.05802(13) 0.61322(8) 0.60823(10) 0.0149(3) Uani 1 1 d . . . . .
C2 C 0.10400(13) 0.35211(8) 0.76400(10) 0.0155(3) Uani 1 1 d . . . . .
C21 C 0.15693(13) 0.56604(8) 0.55141(10) 0.0149(3) Uani 1 1 d . . . . .
C12 C -0.04676(13) 0.62508(8) 0.76354(11) 0.0153(3) Uani 1 1 d . . . . .
C27 C 0.32910(14) 0.46626(8) 0.44946(11) 0.0170(3) Uani 1 1 d . . . . .
C22 C 0.30871(13) 0.45400(8) 0.55854(11) 0.0152(3) Uani 1 1 d . . . . .
C6 C 0.70857(13) 0.43597(8) 0.97632(11) 0.0166(3) Uani 1 1 d . . . . .
C3 C 0.12371(13) 0.21166(8) 0.73603(10) 0.0152(3) Uani 1 1 d . . . . .
C13 C -0.06485(14) 0.59454(9) 0.86668(11) 0.0182(3) Uani 1 1 d . . . . .
H13 H -0.007791 0.551195 0.898778 0.022 Uiso 1 1 calc R U . . .
C19 C -0.02845(14) 0.67486(9) 0.55548(11) 0.0186(3) Uani 1 1 d . . . . .
H19 H -0.021986 0.689161 0.482829 0.022 Uiso 1 1 calc R U . . .
C17 C -0.13503(13) 0.68889(8) 0.71600(11) 0.0174(3) Uani 1 1 d . . . . .
C23 C 0.36883(14) 0.38344(9) 0.61465(11) 0.0178(3) Uani 1 1 d . . . . .
H23 H 0.353503 0.373301 0.686721 0.021 Uiso 1 1 calc R U . . .
C5 C 0.53096(14) 0.45859(8) 0.85109(10) 0.0171(3) Uani 1 1 d . . . . .
C29 C 0.16883(14) 0.57984(9) 0.44164(11) 0.0182(3) Uani 1 1 d . . . . .
H29 H 0.116082 0.622065 0.402573 0.022 Uiso 1 1 calc R U . . .
C24 C 0.44887(14) 0.32995(9) 0.56513(11) 0.0216(3) Uani 1 1 d . . . . .
H24 H 0.486877 0.281954 0.602643 0.026 Uiso 1 1 calc R U . . .
C26 C 0.41716(14) 0.41134(9) 0.40218(11) 0.0208(3) Uani 1 1 d . . . . .
H26 H 0.435306 0.420801 0.330650 0.025 Uiso 1 1 calc R U . . .
C14 C -0.16454(14) 0.62740(9) 0.92033(11) 0.0211(3) Uani 1 1 d . . . . .
H14 H -0.176304 0.606432 0.989412 0.025 Uiso 1 1 calc R U . . .
C18 C -0.12131(14) 0.71361(9) 0.61005(11) 0.0199(3) Uani 1 1 d . . . . .
H18 H -0.176706 0.757230 0.576673 0.024 Uiso 1 1 calc R U . . .
C28 C 0.25687(14) 0.53190(9) 0.39232(11) 0.0193(3) Uani 1 1 d . . . . .
H28 H 0.269404 0.542731 0.319802 0.023 Uiso 1 1 calc R U . . .
C25 C 0.47585(15) 0.34499(9) 0.45915(12) 0.0231(3) Uani 1 1 d . . . . .
H25 H 0.535267 0.308681 0.427239 0.028 Uiso 1 1 calc R U . . .
C15 C -0.25002(15) 0.69213(9) 0.87404(12) 0.0233(3) Uani 1 1 d . . . . .
H15 H -0.318020 0.714726 0.912535 0.028 Uiso 1 1 calc R U . . .
C16 C -0.23553(14) 0.72242(9) 0.77431(12) 0.0213(3) Uani 1 1 d . . . . .
H16 H -0.293114 0.766157 0.743966 0.026 Uiso 1 1 calc R U . . .

loop_
_atom_site_aniso_label
_atom_site_aniso_U_11
_atom_site_aniso_U_22
_atom_site_aniso_U_33
_atom_site_aniso_U_23
_atom_site_aniso_U_13
_atom_site_aniso_U_12
Ni1 0.01546(13) 0.01206(13) 0.01234(13) 0.00030(8) -0.00112(9) 0.00093(8)
N10 0.0153(5) 0.0127(5) 0.0140(5) -0.0003(4) -0.0002(4) -0.0010(4)
N20 0.0147(5) 0.0138(5) 0.0140(5) -0.0007(4) -0.0003(4) -0.0009(4)
N1 0.0177(6) 0.0141(6) 0.0266(6) 0.0007(5) -0.0037(5) 0.0003(5)
N3 0.0191(6) 0.0176(6) 0.0196(6) -0.0006(4) -0.0006(5) -0.0003(5)
N2 0.0234(6) 0.0155(6) 0.0185(6) 0.0021(5) 0.0002(5) 0.0007(5)
N5 0.0233(7) 0.0217(6) 0.0173(6) -0.0015(5) -0.0017(5) 0.0041(5)
N6 0.0201(6) 0.0219(6) 0.0164(6) -0.0007(5) -0.0005(5) 0.0021(5)
N4 0.0193(6) 0.0338(7) 0.0143(6) -0.0045(5) -0.0018(5) 0.0069(5)
C11 0.0147(6) 0.0137(6) 0.0154(6) -0.0005(5) -0.0013(5) -0.0021(5)
C2 0.0138(6) 0.0182(7) 0.0143(6) 0.0049(5) 0.0014(5) 0.0026(5)
C21 0.0142(6) 0.0141(6) 0.0156(6) -0.0002(5) -0.0008(5) -0.0026(5)
C12 0.0141(6) 0.0136(6) 0.0177(6) -0.0029(5) -0.0001(5) -0.0016(5)
C27 0.0161(6) 0.0183(7) 0.0163(7) -0.0026(5) 0.0010(5) -0.0040(5)
C22 0.0136(6) 0.0157(6) 0.0159(6) -0.0031(5) 0.0006(5) -0.0023(5)
C6 0.0157(6) 0.0148(6) 0.0199(7) -0.0011(5) 0.0040(6) 0.0024(5)
C3 0.0142(6) 0.0173(7) 0.0135(6) 0.0009(5) -0.0001(5) -0.0034(5)
C13 0.0185(7) 0.0170(7) 0.0187(7) 0.0005(5) 0.0007(5) -0.0005(5)
C19 0.0196(7) 0.0188(7) 0.0165(6) 0.0030(5) -0.0008(5) 0.0004(5)
C17 0.0155(7) 0.0156(6) 0.0202(7) -0.0015(5) -0.0015(5) -0.0013(5)
C23 0.0185(7) 0.0185(7) 0.0159(6) -0.0011(5) 0.0008(5) 0.0005(5)
C5 0.0226(8) 0.0170(6) 0.0112(6) -0.0017(5) 0.0004(5) -0.0002(5)
C29 0.0197(7) 0.0191(7) 0.0149(6) 0.0026(5) -0.0010(5) -0.0002(5)
C24 0.0215(7) 0.0200(7) 0.0226(7) -0.0009(6) 0.0003(6) 0.0037(6)
C26 0.0208(7) 0.0246(7) 0.0176(7) -0.0048(6) 0.0040(5) -0.0034(6)
C14 0.0219(7) 0.0224(7) 0.0196(7) -0.0011(6) 0.0049(6) -0.0035(6)
C18 0.0188(7) 0.0173(7) 0.0223(7) 0.0022(5) -0.0026(5) 0.0030(5)
C28 0.0220(7) 0.0227(7) 0.0131(6) 0.0003(5) 0.0023(5) -0.0035(6)
C25 0.0216(7) 0.0246(8) 0.0237(7) -0.0069(6) 0.0053(6) 0.0035(6)
C15 0.0185(7) 0.0251(7) 0.0270(8) -0.0053(6) 0.0063(6) 0.0007(6)
C16 0.0170(7) 0.0195(7) 0.0268(8) -0.0023(6) 0.0003(6) 0.0033(5)

loop_
_atom_type_symbol
_atom_type_description
_atom_type_scat_dispersion_real
_atom_type_scat_dispersion_imag
_atom_type_scat_source
C C 0.0181 0.0091 'International Tables Vol C Tables 4.2.6.8 and 6.1.1.4'
H H 0.0000 0.0000 'International Tables Vol C Tables 4.2.6.8 and 6.1.1.4'
N N 0.0311 0.0180 'International Tables Vol C Tables 4.2.6.8 and 6.1.1.4'
Ni Ni -3.0029 0.5091 'International Tables Vol C Tables 4.2.6.8 and 6.1.1.4'

loop_
_geom_angle_atom_site_label_1
_geom_angle_atom_site_label_2
_geom_angle_atom_site_label_3
_geom_angle
_geom_angle_site_symmetry_1
_geom_angle_site_symmetry_3
_geom_angle_publ_flag
N2 Ni1 N5 93.24(5) . . ?
N2 Ni1 N6 92.51(5) . 3_667 ?
N5 Ni1 N6 85.69(5) . 3_667 ?
N2 Ni1 N3 178.85(5) . 2_556 ?
N5 Ni1 N3 87.84(5) . 2_556 ?
N6 Ni1 N3 87.18(5) 3_667 2_556 ?
N2 Ni1 N10 93.36(4) . . ?
N5 Ni1 N10 170.57(5) . . ?
N6 Ni1 N10 100.74(4) 3_667 . ?
N3 Ni1 N10 85.61(4) 2_556 . ?
N2 Ni1 N20 90.89(4) . . ?
N5 Ni1 N20 95.79(4) . . ?
N6 Ni1 N20 176.22(4) 3_667 . ?
N3 Ni1 N20 89.40(4) 2_556 . ?
N10 Ni1 N20 77.38(4) . . ?
C11 N10 C12 119.12(11) . . ?
C11 N10 Ni1 111.07(8) . . ?
C12 N10 Ni1 127.84(9) . . ?
C21 N20 C22 119.07(11) . . ?
C21 N20 Ni1 110.85(9) . . ?
C22 N20 Ni1 128.53(9) . . ?
C2 N1 C3 120.43(12) . . ?
C3 N3 Ni1 168.01(11) . 2_546 ?
C2 N2 Ni1 149.72(11) . . ?
C5 N5 Ni1 173.97(11) . . ?
C6 N6 Ni1 150.89(11) . 3_667 ?
C5 N4 C6 117.62(12) . . ?
N10 C11 C19 122.35(12) . . ?
N10 C11 C21 115.91(11) . . ?
C19 C11 C21 121.68(12) . . ?
N2 C2 N1 173.29(14) . . ?
N20 C21 C29 122.19(12) . . ?
N20 C21 C11 115.76(11) . . ?
C29 C21 C11 121.98(12) . . ?
N10 C12 C13 119.72(12) . . ?
N10 C12 C17 121.20(12) . . ?
C13 C12 C17 119.06(12) . . ?
C28 C27 C26 122.98(13) . . ?
C28 C27 C22 117.76(12) . . ?
C26 C27 C22 119.23(13) . . ?
N20 C22 C23 119.59(12) . . ?
N20 C22 C27 121.36(12) . . ?
C23 C22 C27 119.01(12) . . ?
N6 C6 N4 175.50(15) . . ?
N3 C3 N1 173.49(14) . . ?
C14 C13 C12 120.11(13) . . ?
C14 C13 H13 119.9 . . ?
C12 C13 H13 119.9 . . ?
C18 C19 C11 119.26(12) . . ?
C18 C19 H19 120.4 . . ?
C11 C19 H19 120.4 . . ?
C18 C17 C16 122.76(13) . . ?
C18 C17 C12 117.83(12) . . ?
C16 C17 C12 119.37(12) . . ?
C24 C23 C22 120.02(13) . . ?
C24 C23 H23 120.0 . . ?
C22 C23 H23 120.0 . . ?
N5 C5 N4 173.77(14) . . ?
C28 C29 C21 119.43(13) . . ?
C28 C29 H29 120.3 . . ?
C21 C29 H29 120.3 . . ?
C23 C24 C25 120.96(13) . . ?
C23 C24 H24 119.5 . . ?
C25 C24 H24 119.5 . . ?
C25 C26 C27 120.19(13) . . ?
C25 C26 H26 119.9 . . ?
C27 C26 H26 119.9 . . ?
C13 C14 C15 120.74(13) . . ?
C13 C14 H14 119.6 . . ?
C15 C14 H14 119.6 . . ?
C19 C18 C17 119.97(13) . . ?
C19 C18 H18 120.0 . . ?
C17 C18 H18 120.0 . . ?
C29 C28 C27 119.78(13) . . ?
C29 C28 H28 120.1 . . ?
C27 C28 H28 120.1 . . ?
C26 C25 C24 120.40(13) . . ?
C26 C25 H25 119.8 . . ?
C24 C25 H25 119.8 . . ?
C16 C15 C14 120.43(13) . . ?
C16 C15 H15 119.8 . . ?
C14 C15 H15 119.8 . . ?
C15 C16 C17 120.26(13) . . ?
C15 C16 H16 119.9 . . ?
C17 C16 H16 119.9 . . ?

loop_
_geom_bond_atom_site_label_1
_geom_bond_atom_site_label_2
_geom_bond_distance
_geom_bond_site_symmetry_2
_geom_bond_publ_flag
Ni1 N2 2.0585(12) . ?
Ni1 N5 2.0650(12) . ?
Ni1 N6 2.0806(12) 3_667 ?
Ni1 N3 2.0871(12) 2_556 ?
Ni1 N10 2.1129(11) . ?
Ni1 N20 2.1251(11) . ?
N10 C11 1.3319(17) . ?
N10 C12 1.3717(17) . ?
N20 C21 1.3312(17) . ?
N20 C22 1.3718(17) . ?
N1 C2 1.3061(18) . ?
N1 C3 1.3120(18) . ?
N3 C3 1.1524(18) . ?
N2 C2 1.1549(18) . ?
N5 C5 1.1517(19) . ?
N6 C6 1.1514(18) . ?
N4 C5 1.3110(19) . ?
N4 C6 1.3114(18) . ?
C11 C19 1.4132(18) . ?
C11 C21 1.4887(18) . ?
C21 C29 1.4150(19) . ?
C12 C13 1.4154(19) . ?
C12 C17 1.4234(19) . ?
C27 C28 1.411(2) . ?
C27 C26 1.4187(19) . ?
C27 C22 1.4228(19) . ?
C22 C23 1.4167(19) . ?
C13 C14 1.371(2) . ?
C13 H13 0.9500 . ?
C19 C18 1.364(2) . ?
C19 H19 0.9500 . ?
C17 C18 1.410(2) . ?
C17 C16 1.416(2) . ?
C23 C24 1.367(2) . ?
C23 H23 0.9500 . ?
C29 C28 1.367(2) . ?
C29 H29 0.9500 . ?
C24 C25 1.410(2) . ?
C24 H24 0.9500 . ?
C26 C25 1.364(2) . ?
C26 H26 0.9500 . ?
C14 C15 1.413(2) . ?
C14 H14 0.9500 . ?
C18 H18 0.9500 . ?
C28 H28 0.9500 . ?
C25 H25 0.9500 . ?
C15 C16 1.366(2) . ?
C15 H15 0.9500 . ?
C16 H16 0.9500 . ?

loop_
_geom_hbond_atom_site_label_D
_geom_hbond_atom_site_label_H
_geom_hbond_atom_site_label_A
_geom_hbond_distance_DH
_geom_hbond_distance_HA
_geom_hbond_distance_DA
_geom_hbond_angle_DHA
_geom_hbond_site_symmetry_A
_geom_hbond_publ_flag
C13 H13 N6 0.95 2.43 3.0676(18) 124.3 3_667 yes
C19 H19 N1 0.95 2.60 3.5342(18) 168.6 3_566 yes
C23 H23 N5 0.95 2.43 2.9978(18) 118.1 . yes
